data_7221700
loop_
_publ_author_name
'Gong, Shuling'
'Guo, Rong'
'Wang, Wei'
'Yang, Weiping'
'Chen, Yuanyin'

_publ_section_title
;
 Exocyclic self-assembly behaviors of carboxylic acid and lariat ether
 macrocyclic hosts: regulation by pendent arm
;
_journal_name_full 'RSC Adv.'
_journal_paper_doi 10.1039/C5RA09521B
_journal_year 2015
_chemical_formula_moiety 'C28 H42.80 N2 O4, C8 H5.20 O4'
_chemical_formula_sum 'C36 H48 N2 O8'
_chemical_formula_weight 636.76
_chemical_name_systematic
; 
 ? 
;
_space_group_IT_number 15
_symmetry_cell_setting monoclinic
_symmetry_space_group_name_Hall '-C 2yc'
_symmetry_space_group_name_H-M 'C 1 2/c 1'
_atom_sites_solution_hydrogens geom
_atom_sites_solution_primary direct
_atom_sites_solution_secondary difmap
_audit_creation_method SHELXL-97
_audit_update_record
;
2015-02-11 deposited with the CCDC.
2015-07-31 downloaded from the CCDC.
;
_cell_angle_alpha 90.00
_cell_angle_beta 112.557(3)
_cell_angle_gamma 90.00
_cell_formula_units_Z 4
_cell_length_a 31.850(3)
_cell_length_b 5.7811(5)
_cell_length_c 20.098(2)
_cell_measurement_reflns_used 2126
_cell_measurement_temperature 173(2)
_cell_measurement_theta_max 25.32
_cell_measurement_theta_min 3.68
_cell_volume 3417.5(6)
_computing_structure_refinement 'SHELXL-97 (Sheldrick, 2008)'
_computing_structure_solution 'SHELXS-97 (Sheldrick, 2008)'
_diffrn_ambient_temperature 173(2)
_diffrn_measured_fraction_theta_full 0.987
_diffrn_measured_fraction_theta_max 0.987
_diffrn_measurement_device_type 'PHOTON100 CMOS detector'
_diffrn_measurement_method 'omega scan'
_diffrn_radiation_monochromator 'TRIUMPH curved crystal monochromator'
_diffrn_radiation_source 'fine-focus sealed tube'
_diffrn_radiation_type MoK\a
_diffrn_radiation_wavelength 0.71073
_diffrn_reflns_av_R_equivalents 0.0468
_diffrn_reflns_av_sigmaI/netI 0.0497
_diffrn_reflns_limit_h_max 38
_diffrn_reflns_limit_h_min -38
_diffrn_reflns_limit_k_max 6
_diffrn_reflns_limit_k_min -6
_diffrn_reflns_limit_l_max 24
_diffrn_reflns_limit_l_min -23
_diffrn_reflns_number 9043
_diffrn_reflns_theta_full 25.38
_diffrn_reflns_theta_max 25.38
_diffrn_reflns_theta_min 3.59
_exptl_absorpt_coefficient_mu 0.087
_exptl_absorpt_correction_T_max 0.7452
_exptl_absorpt_correction_T_min 0.6863
_exptl_absorpt_correction_type multi-scan
_exptl_absorpt_process_details 'SADABS (Bruker, 2013)'
_exptl_crystal_colour colorless
_exptl_crystal_density_diffrn 1.238
_exptl_crystal_density_method 'not measured'
_exptl_crystal_description plate
_exptl_crystal_F_000 1368
_exptl_crystal_size_max 0.30
_exptl_crystal_size_mid 0.16
_exptl_crystal_size_min 0.08
_refine_diff_density_max 0.416
_refine_diff_density_min -0.295
_refine_diff_density_rms 0.048
_refine_ls_extinction_method none
_refine_ls_goodness_of_fit_ref 1.013
_refine_ls_hydrogen_treatment mixed
_refine_ls_matrix_type full
_refine_ls_number_parameters 217
_refine_ls_number_reflns 3090
_refine_ls_number_restraints 2
_refine_ls_restrained_S_all 1.013
_refine_ls_R_factor_all 0.0932
_refine_ls_R_factor_gt 0.0475
_refine_ls_shift/su_max 0.000
_refine_ls_shift/su_mean 0.000
_refine_ls_structure_factor_coef Fsqd
_refine_ls_weighting_details 'calc w=1/[\s^2^(Fo^2^)+(0.0621P)^2^+2.9284P] where P=(Fo^2^+2Fc^2^)/3'
_refine_ls_weighting_scheme calc
_refine_ls_wR_factor_gt 0.1129
_refine_ls_wR_factor_ref 0.1364
_reflns_number_gt 1980
_reflns_number_total 3090
_reflns_threshold_expression >2sigma(I)
_cod_data_source_file c5ra09521b2.cif
_cod_data_source_block 1
_cod_depositor_comments
;
The following automatic conversions were performed:

'_symmetry_cell_setting' value 'Monoclinic' changed to 'monoclinic'
according to
/usr/data/users/saulius/crontab/automatic-downloads/rss-feeds/RSC/lib/dictionaries/cif_core.dic
dictionary named 'cif_core.dic' version 2.4.2 from 2011-04-26.

Automatic conversion script
Id: cif_fix_values 3271 2015-04-21 07:52:19Z andrius 
;
_cod_original_cell_volume 3417.4(6)
_cod_original_sg_symbol_Hall '-C 2yc  '
_cod_original_sg_symbol_H-M 'C2/c  '
_cod_database_code 7221700

loop_
_symmetry_equiv_pos_as_xyz
'x, y, z'
'-x, y, -z+1/2'
'x+1/2, y+1/2, z'
'-x+1/2, y+1/2, -z+1/2'
'-x, -y, -z'
'x, -y, z-1/2'
'-x+1/2, -y+1/2, -z'
'x+1/2, -y+1/2, z-1/2'

loop_
_atom_site_label
_atom_site_type_symbol
_atom_site_fract_x
_atom_site_fract_y
_atom_site_fract_z
_atom_site_U_iso_or_equiv
_atom_site_adp_type
_atom_site_occupancy
_atom_site_symmetry_multiplicity
_atom_site_calc_flag
_atom_site_refinement_flags
_atom_site_disorder_assembly
_atom_site_disorder_group
C1 C 0.46437(8) 0.0460(4) 0.52234(13) 0.0270(5) Uani 1 1 d . . .
C2 C 0.47474(9) 0.2016(4) 0.47865(15) 0.0390(7) Uani 1 1 d . . .
H2 H 0.4574 0.3394 0.4634 0.047 Uiso 1 1 calc R . .
C3 C 0.48944(9) -0.1566(4) 0.54312(16) 0.0408(7) Uani 1 1 d . . .
H3 H 0.4821 -0.2654 0.5724 0.049 Uiso 1 1 calc R . .
C4 C 0.42755(8) 0.0900(4) 0.54942(14) 0.0292(6) Uani 1 1 d . . .
C5 C 0.30353(8) 0.9588(4) 0.39035(12) 0.0233(5) Uani 1 1 d . . .
C6 C 0.27216(7) 1.1395(4) 0.36214(12) 0.0226(5) Uani 1 1 d . . .
C7 C 0.27704(8) 1.2897(4) 0.31234(13) 0.0288(6) Uani 1 1 d . . .
H7 H 0.2552 1.4083 0.2919 0.035 Uiso 1 1 calc R . .
C8 C 0.31403(9) 1.2669(4) 0.29218(14) 0.0352(6) Uani 1 1 d . . .
H8 H 0.3175 1.3710 0.2581 0.042 Uiso 1 1 calc R . .
C9 C 0.34561(9) 1.0946(4) 0.32128(14) 0.0344(6) Uani 1 1 d . . .
H9 H 0.3711 1.0822 0.3079 0.041 Uiso 1 1 calc R . .
C10 C 0.34036(8) 0.9383(4) 0.37030(13) 0.0288(6) Uani 1 1 d . . .
H10 H 0.3620 0.8182 0.3899 0.035 Uiso 1 1 calc R . .
C11 C 0.32903(7) 0.6513(4) 0.47757(12) 0.0241(5) Uani 1 1 d . . .
H11A H 0.3578 0.7308 0.5064 0.029 Uiso 1 1 calc R . .
H11B H 0.3349 0.5399 0.4447 0.029 Uiso 1 1 calc R . .
C12 C 0.30934(7) 0.5297(4) 0.52596(12) 0.0238(5) Uani 1 1 d . . .
H12A H 0.2986 0.6469 0.5517 0.029 Uiso 1 1 calc R . .
H12B H 0.2828 0.4360 0.4960 0.029 Uiso 1 1 calc R . .
C13 C 0.32274(8) 0.1604(4) 0.59134(13) 0.0248(5) Uani 1 1 d . . .
H13A H 0.3475 0.0468 0.6130 0.030 Uiso 1 1 calc R . .
H13B H 0.3027 0.0989 0.5437 0.030 Uiso 1 1 calc R . .
C14 C 0.29520(8) 0.1718(4) 0.63861(13) 0.0266(5) Uani 1 1 d . . .
H14A H 0.2804 0.0209 0.6382 0.032 Uiso 1 1 calc R . .
H14B H 0.3153 0.2083 0.6889 0.032 Uiso 1 1 calc R . .
C15 C 0.36947(8) 0.5051(4) 0.64646(12) 0.0260(5) Uani 1 1 d . . .
H15A H 0.3482 0.5614 0.6682 0.031 Uiso 1 1 calc R . .
H15B H 0.3837 0.6421 0.6340 0.031 Uiso 1 1 calc R . .
C16 C 0.40634(8) 0.3622(4) 0.70200(14) 0.0350(6) Uani 1 1 d . . .
H16C H 0.3919 0.2327 0.7175 0.042 Uiso 1 1 calc R . .
H16D H 0.4260 0.2947 0.6791 0.042 Uiso 1 1 calc R . .
C17 C 0.43542(12) 0.4962(6) 0.76719(18) 0.0677(10) Uani 1 1 d . . .
H17C H 0.4157 0.5780 0.7876 0.081 Uiso 1 1 calc R . .
H17D H 0.4530 0.6139 0.7530 0.081 Uiso 1 1 calc R . .
C18 C 0.46810(14) 0.3381(7) 0.8244(2) 0.0890(14) Uani 1 1 d . . .
H18D H 0.4508 0.2327 0.8424 0.134 Uiso 1 1 calc R . .
H18E H 0.4886 0.4317 0.8643 0.134 Uiso 1 1 calc R . .
H18F H 0.4860 0.2481 0.8033 0.134 Uiso 1 1 calc R . .
N1 N 0.34319(6) 0.3773(3) 0.57936(10) 0.0214(4) Uani 1 1 d D . .
H1' H 0.3631(16) 0.327(10) 0.564(3) 0.026 Uiso 0.40(4) 1 d PD A 2
O1 O 0.40572(6) 0.2861(3) 0.52747(10) 0.0352(5) Uani 1 1 d D . .
H1 H 0.3843(12) 0.304(8) 0.544(2) 0.042 Uiso 0.60(4) 1 d PD A 1
O2 O 0.41913(6) -0.0464(3) 0.58905(10) 0.0388(5) Uani 1 1 d . . .
O3 O 0.29456(5) 0.8154(3) 0.43782(8) 0.0271(4) Uani 1 1 d . . .
O4 O 0.26154(5) 0.3483(3) 0.61066(9) 0.0265(4) Uani 1 1 d . . .

loop_
_atom_site_aniso_label
_atom_site_aniso_U_11
_atom_site_aniso_U_22
_atom_site_aniso_U_33
_atom_site_aniso_U_23
_atom_site_aniso_U_13
_atom_site_aniso_U_12
C1 0.0242(12) 0.0269(13) 0.0329(14) -0.0043(10) 0.0140(11) -0.0002(10)
C2 0.0400(15) 0.0310(14) 0.0542(18) 0.0081(13) 0.0271(14) 0.0110(12)
C3 0.0452(16) 0.0324(14) 0.0600(19) 0.0102(13) 0.0371(15) 0.0094(12)
C4 0.0259(13) 0.0264(13) 0.0368(15) -0.0050(11) 0.0139(12) -0.0034(11)
C5 0.0271(12) 0.0242(12) 0.0209(12) 0.0001(9) 0.0118(10) -0.0040(10)
C6 0.0233(12) 0.0247(12) 0.0232(12) -0.0013(9) 0.0128(10) -0.0023(9)
C7 0.0341(14) 0.0273(13) 0.0282(13) 0.0026(10) 0.0157(12) 0.0013(11)
C8 0.0445(16) 0.0345(14) 0.0362(15) 0.0043(12) 0.0261(13) -0.0034(12)
C9 0.0341(14) 0.0413(15) 0.0372(15) -0.0003(12) 0.0242(13) -0.0020(12)
C10 0.0268(13) 0.0314(13) 0.0326(14) 0.0020(11) 0.0163(12) 0.0019(11)
C11 0.0204(12) 0.0289(13) 0.0234(13) 0.0036(10) 0.0089(10) 0.0046(10)
C12 0.0208(12) 0.0260(12) 0.0255(13) 0.0023(10) 0.0099(10) 0.0034(10)
C13 0.0229(12) 0.0209(12) 0.0320(14) 0.0008(10) 0.0122(11) 0.0020(9)
C14 0.0245(12) 0.0241(12) 0.0331(14) 0.0071(10) 0.0131(11) 0.0044(10)
C15 0.0255(13) 0.0277(13) 0.0262(13) -0.0020(10) 0.0117(11) 0.0009(10)
C16 0.0289(13) 0.0391(14) 0.0321(15) -0.0009(12) 0.0063(12) 0.0041(12)
C17 0.065(2) 0.062(2) 0.047(2) -0.0127(16) -0.0111(17) 0.0192(18)
C18 0.084(3) 0.090(3) 0.055(2) -0.014(2) -0.016(2) 0.024(2)
N1 0.0187(10) 0.0209(10) 0.0257(11) 0.0007(8) 0.0097(9) 0.0037(8)
O1 0.0342(10) 0.0350(10) 0.0441(11) 0.0052(8) 0.0238(9) 0.0112(8)
O2 0.0396(11) 0.0307(10) 0.0588(13) 0.0036(9) 0.0331(10) 0.0022(8)
O3 0.0254(9) 0.0309(9) 0.0285(9) 0.0103(7) 0.0143(7) 0.0076(7)
O4 0.0278(9) 0.0266(9) 0.0308(9) 0.0079(7) 0.0176(8) 0.0074(7)

loop_
_atom_type_symbol
_atom_type_description
_atom_type_scat_dispersion_real
_atom_type_scat_dispersion_imag
_atom_type_scat_source
C C 0.0033 0.0016 'International Tables Vol C Tables 4.2.6.8 and 6.1.1.4'
H H 0.0000 0.0000 'International Tables Vol C Tables 4.2.6.8 and 6.1.1.4'
N N 0.0061 0.0033 'International Tables Vol C Tables 4.2.6.8 and 6.1.1.4'
O O 0.0106 0.0060 'International Tables Vol C Tables 4.2.6.8 and 6.1.1.4'

loop_
_geom_angle_atom_site_label_1
_geom_angle_atom_site_label_2
_geom_angle_atom_site_label_3
_geom_angle
_geom_angle_site_symmetry_1
_geom_angle_site_symmetry_3
C2 C1 C3 119.3(2) . .
C2 C1 C4 122.2(2) . .
C3 C1 C4 118.4(2) . .
C1 C2 C3 120.1(2) . 5_656
C1 C2 H2 120.0 . .
C3 C2 H2 120.0 5_656 .
C1 C3 C2 120.6(2) . 5_656
C1 C3 H3 119.7 . .
C2 C3 H3 119.7 5_656 .
O2 C4 O1 123.7(2) . .
O2 C4 C1 121.9(2) . .
O1 C4 C1 114.4(2) . .
O3 C5 C10 125.1(2) . .
O3 C5 C6 115.06(19) . .
C10 C5 C6 119.8(2) . .
C7 C6 O4 125.2(2) . 7_566
C7 C6 C5 120.0(2) . .
O4 C6 C5 114.72(19) 7_566 .
C6 C7 C8 119.7(2) . .
C6 C7 H7 120.1 . .
C8 C7 H7 120.1 . .
C9 C8 C7 120.5(2) . .
C9 C8 H8 119.8 . .
C7 C8 H8 119.8 . .
C8 C9 C10 120.2(2) . .
C8 C9 H9 119.9 . .
C10 C9 H9 119.9 . .
C5 C10 C9 119.7(2) . .
C5 C10 H10 120.2 . .
C9 C10 H10 120.2 . .
O3 C11 C12 104.25(17) . .
O3 C11 H11A 110.9 . .
C12 C11 H11A 110.9 . .
O3 C11 H11B 110.9 . .
C12 C11 H11B 110.9 . .
H11A C11 H11B 108.9 . .
N1 C12 C11 111.98(17) . .
N1 C12 H12A 109.2 . .
C11 C12 H12A 109.2 . .
N1 C12 H12B 109.2 . .
C11 C12 H12B 109.2 . .
H12A C12 H12B 107.9 . .
N1 C13 C14 117.48(19) . .
N1 C13 H13A 107.9 . .
C14 C13 H13A 107.9 . .
N1 C13 H13B 107.9 . .
C14 C13 H13B 107.9 . .
H13A C13 H13B 107.2 . .
O4 C14 C13 108.08(18) . .
O4 C14 H14A 110.1 . .
C13 C14 H14A 110.1 . .
O4 C14 H14B 110.1 . .
C13 C14 H14B 110.1 . .
H14A C14 H14B 108.4 . .
N1 C15 C16 113.91(19) . .
N1 C15 H15A 108.8 . .
C16 C15 H15A 108.8 . .
N1 C15 H15B 108.8 . .
C16 C15 H15B 108.8 . .
H15A C15 H15B 107.7 . .
C17 C16 C15 113.9(2) . .
C17 C16 H16C 108.8 . .
C15 C16 H16C 108.8 . .
C17 C16 H16D 108.8 . .
C15 C16 H16D 108.8 . .
H16C C16 H16D 107.7 . .
C16 C17 C18 111.3(3) . .
C16 C17 H17C 109.4 . .
C18 C17 H17C 109.4 . .
C16 C17 H17D 109.4 . .
C18 C17 H17D 109.4 . .
H17C C17 H17D 108.0 . .
C17 C18 H18D 109.5 . .
C17 C18 H18E 109.5 . .
H18D C18 H18E 109.5 . .
C17 C18 H18F 109.5 . .
H18D C18 H18F 109.5 . .
H18E C18 H18F 109.5 . .
C13 N1 C15 113.93(18) . .
C13 N1 C12 112.27(17) . .
C15 N1 C12 111.22(17) . .
C13 N1 H1' 102(4) . .
C15 N1 H1' 105(4) . .
C12 N1 H1' 112(4) . .
C4 O1 H1 111(3) . .
C5 O3 C11 117.75(17) . .
C6 O4 C14 117.39(17) 7_566 .

loop_
_geom_bond_atom_site_label_1
_geom_bond_atom_site_label_2
_geom_bond_distance
_geom_bond_site_symmetry_2
C1 C2 1.383(3) .
C1 C3 1.388(3) .
C1 C4 1.492(3) .
C2 C3 1.394(3) 5_656
C2 H2 0.9500 .
C3 C2 1.394(3) 5_656
C3 H3 0.9500 .
C4 O2 1.221(3) .
C4 O1 1.315(3) .
C5 O3 1.374(3) .
C5 C10 1.384(3) .
C5 C6 1.406(3) .
C6 C7 1.378(3) .
C6 O4 1.381(3) 7_566
C7 C8 1.391(3) .
C7 H7 0.9500 .
C8 C9 1.376(4) .
C8 H8 0.9500 .
C9 C10 1.393(3) .
C9 H9 0.9500 .
C10 H10 0.9500 .
C11 O3 1.439(3) .
C11 C12 1.517(3) .
C11 H11A 0.9900 .
C11 H11B 0.9900 .
C12 N1 1.484(3) .
C12 H12A 0.9900 .
C12 H12B 0.9900 .
C13 N1 1.475(3) .
C13 C14 1.522(3) .
C13 H13A 0.9900 .
C13 H13B 0.9900 .
C14 O4 1.430(3) .
C14 H14A 0.9900 .
C14 H14B 0.9900 .
C15 N1 1.483(3) .
C15 C16 1.517(3) .
C15 H15A 0.9900 .
C15 H15B 0.9900 .
C16 C17 1.498(4) .
C16 H16C 0.9900 .
C16 H16D 0.9900 .
C17 C18 1.525(5) .
C17 H17C 0.9900 .
C17 H17D 0.9900 .
C18 H18D 0.9800 .
C18 H18E 0.9800 .
C18 H18F 0.9800 .
N1 H1' 0.86(2) .
O1 H1 0.871(19) .
O4 C6 1.381(3) 7_566
